data_7131135
loop_
_publ_author_name
'Barth&#xe9;lemy, Antoine'
'Scherer, Harald'
'Weller, Hanna'
'Krossing, Ingo'

_publ_section_title
;
 How long are Ga&#x21c6;Ga double bonds and Ga-Ga single bonds in
 dicationic gallium dimers?
;
_journal_issue 10
_journal_name_full 'Chemical communications (Cambridge, England)'
_journal_page_first 1353
_journal_page_last 1356
_journal_paper_doi 10.1039/d2cc06377h
_journal_volume 59
_journal_year 2023
_chemical_formula_moiety 'C16 Al F36 O4, C37 H30 In P2'
_chemical_formula_sum 'C53 H30 Al F36 In O4 P2'
_chemical_formula_weight 1618.51
_chemical_properties_physical Air-sensitive,Moisture-sensitive,Oxygen-sensitive
_space_group_crystal_system triclinic
_space_group_IT_number 2
_space_group_name_Hall '-P 1'
_space_group_name_H-M_alt 'P -1'
_atom_sites_solution_hydrogens geom
_atom_sites_solution_primary direct
_audit_creation_method
;FinalCif V110 by Daniel Kratzert, Freiburg 2022,
https://dkratzert.de/finalcif.html
;
_audit_update_record
;
2022-11-16 deposited with the CCDC.	2022-12-20 downloaded from the CCDC.
;
_cell_angle_alpha 84.274(8)
_cell_angle_beta 79.771(12)
_cell_angle_gamma 84.889(14)
_cell_formula_units_Z 2
_cell_length_a 11.504(6)
_cell_length_b 15.151(5)
_cell_length_c 17.514(7)
_cell_measurement_reflns_used 9959
_cell_measurement_temperature 100(2)
_cell_measurement_theta_max 30.9485
_cell_measurement_theta_min 2.266
_cell_volume 2981(2)
_computing_cell_refinement 'SAINT V8.40B'
_computing_data_collection 'Bruker BIS V6.2.14 Patch 4/2020-11-09'
_computing_data_reduction 'SAINT V8.40B'
_computing_molecular_graphics 'Olex2 (Dolomanov et al., 2009)'
_computing_structure_refinement 'SHELXL-2019/1 (Sheldrick, 2019)'
_computing_structure_solution 'SHELXT 2018/2 (Sheldrick, 2018)'
_diffrn_ambient_environment N~2~
_diffrn_ambient_temperature 100(2)
_diffrn_detector CPAD
_diffrn_detector_area_resol_mean 7.41
_diffrn_detector_type 'Bruker PHOTON III'
_diffrn_measured_fraction_theta_full 0.997
_diffrn_measured_fraction_theta_max 0.997
_diffrn_measurement_device 'three-circle diffractometer'
_diffrn_measurement_device_type 'Bruker D8 VENTURE dual wavelength Mo/Cu'
_diffrn_measurement_method '\w and \f scans'
_diffrn_measurement_specimen_support 'MiTeGen micromount'
_diffrn_radiation_monochromator 'mirror optics'
_diffrn_radiation_probe x-ray
_diffrn_radiation_type MoK\a
_diffrn_radiation_wavelength 0.71073
_diffrn_reflns_av_R_equivalents 0.0562
_diffrn_reflns_av_unetI/netI 0.0291
_diffrn_reflns_Laue_measured_fraction_full 0.997
_diffrn_reflns_Laue_measured_fraction_max 0.997
_diffrn_reflns_limit_h_max 16
_diffrn_reflns_limit_h_min -16
_diffrn_reflns_limit_k_max 21
_diffrn_reflns_limit_k_min -21
_diffrn_reflns_limit_l_max 25
_diffrn_reflns_limit_l_min -25
_diffrn_reflns_number 168242
_diffrn_reflns_point_group_measured_fraction_full 0.997
_diffrn_reflns_point_group_measured_fraction_max 0.997
_diffrn_reflns_theta_full 25.242
_diffrn_reflns_theta_max 31.053
_diffrn_reflns_theta_min 1.354
_diffrn_source 'microfocus sealed X-ray tube'
_diffrn_source_current 1.4
_diffrn_source_type 'Incoatec I\ms'
_diffrn_source_voltage 50.0
_exptl_absorpt_coefficient_mu 0.623
_exptl_absorpt_correction_T_max 0.72
_exptl_absorpt_correction_T_min 0.6571
_exptl_absorpt_correction_type multi-scan
_exptl_absorpt_process_details
;SADABS-2016/2 - Bruker AXS area detector scaling and absorption correction:
Krause, L., Herbst-Irmer, R., Sheldrick G.M. & Stalke D., J. Appl. Cryst. 48
(2015) 3-10
;
_exptl_crystal_colour colourless
_exptl_crystal_density_diffrn 1.803
_exptl_crystal_description block
_exptl_crystal_F_000 1592
_exptl_crystal_recrystallization_method 'Re-crystallisation from solvent: ortho-difluorobenzene'
_exptl_crystal_size_max 0.26
_exptl_crystal_size_mid 0.22
_exptl_crystal_size_min 0.08
_refine_diff_density_max 0.702
_refine_diff_density_min -2.468
_refine_diff_density_rms 0.100
_refine_ls_extinction_method none
_refine_ls_goodness_of_fit_ref 1.022
_refine_ls_hydrogen_treatment constr
_refine_ls_matrix_type full
_refine_ls_number_parameters 1001
_refine_ls_number_reflns 19043
_refine_ls_number_restraints 4540
_refine_ls_restrained_S_all 0.945
_refine_ls_R_factor_all 0.0559
_refine_ls_R_factor_gt 0.0442
_refine_ls_shift/su_max 0.001
_refine_ls_shift/su_mean 0.000
_refine_ls_structure_factor_coef Fsqd
_refine_ls_weighting_details 'w=1/[\s^2^(Fo^2^)+(0.0695P)^2^+5.0911P] where P=(Fo^2^+2Fc^2^)/3'
_refine_ls_weighting_scheme calc
_refine_ls_wR_factor_gt 0.1296
_refine_ls_wR_factor_ref 0.1388
_reflns_Friedel_coverage 0.000
_reflns_number_gt 15760
_reflns_number_total 19043
_reflns_threshold_expression 'I > 2\s(I)'
_cod_data_source_file d2cc06377h2.cif
_cod_data_source_block P-1_a_CCDC1
_cod_depositor_comments 'Adding full bibliography for 7131134--7131136.cif.'
_cod_database_code 7131135
_shelx_shelxl_version_number 2019/1
_shelx_space_group_comment
;
The symmetry employed for this shelxl refinement is uniquely defined
by the following loop, which should always be used as a source of
symmetry information in preference to the above space-group names.
They are only intended as comments.
;
_olex2_diffrn_ambient_temperature_device 'Oxford Cryostream 800'

loop_
_space_group_symop_operation_xyz
'x, y, z'
'-x, -y, -z'

loop_
_atom_site_label
_atom_site_type_symbol
_atom_site_fract_x
_atom_site_fract_y
_atom_site_fract_z
_atom_site_U_iso_or_equiv
_atom_site_adp_type
_atom_site_occupancy
_atom_site_site_symmetry_order
_atom_site_calc_flag
_atom_site_refinement_flags_posn
_atom_site_refinement_flags_adp
_atom_site_refinement_flags_occupancy
_atom_site_disorder_assembly
_atom_site_disorder_group
In1 In 0.83659(2) 0.20796(2) 0.29940(2) 0.03134(6) Uani 1 1 d . . . . .
P1 P 0.67118(4) 0.27553(3) 0.16662(3) 0.01232(9) Uani 1 1 d . . . . .
P2 P 0.54017(4) 0.26522(3) 0.33481(3) 0.01323(9) Uani 1 1 d . . . . .
Al4 Al 0.00321(5) 0.25385(4) 0.72849(4) 0.01239(11) Uani 1 1 d . . . . .
C1 C 0.66167(17) 0.25899(13) 0.26436(11) 0.0150(3) Uani 1 1 d . . . . .
C2 C 0.82365(17) 0.24079(13) 0.12810(11) 0.0139(3) Uani 1 1 d . . . . .
C3 C 0.91091(19) 0.30132(15) 0.11822(13) 0.0202(4) Uani 1 1 d . . . . .
H3 H 0.889287 0.362342 0.125239 0.024 Uiso 1 1 calc R U . . .
C30 C 0.3532(3) 0.49044(18) 0.41548(17) 0.0326(6) Uani 1 1 d . . . . .
H30 H 0.273075 0.509965 0.433199 0.039 Uiso 1 1 calc R U . . .
C31 C 0.3817(2) 0.40438(15) 0.39325(14) 0.0230(4) Uani 1 1 d . . . . .
H31 H 0.320852 0.365250 0.395529 0.028 Uiso 1 1 calc R U . . .
C32 C 0.40599(17) 0.22846(13) 0.31207(12) 0.0157(3) Uani 1 1 d . . . . .
C33 C 0.35230(19) 0.27739(15) 0.25393(13) 0.0198(4) Uani 1 1 d . . . . .
H33 H 0.384066 0.330791 0.229189 0.024 Uiso 1 1 calc R U . . .
C34 C 0.2530(2) 0.24824(16) 0.23233(15) 0.0243(4) Uani 1 1 d . . . . .
H34 H 0.217083 0.281627 0.192731 0.029 Uiso 1 1 calc R U . . .
C35 C 0.2060(2) 0.17049(16) 0.26833(15) 0.0243(4) Uani 1 1 d . . . . .
H35 H 0.138124 0.150608 0.253152 0.029 Uiso 1 1 calc R U . . .
C36 C 0.2577(2) 0.12163(16) 0.32644(14) 0.0224(4) Uani 1 1 d . . . . .
H36 H 0.224974 0.068577 0.351193 0.027 Uiso 1 1 calc R U . . .
C37 C 0.35775(19) 0.15033(14) 0.34855(13) 0.0182(4) Uani 1 1 d . . . . .
H37 H 0.393130 0.116853 0.388359 0.022 Uiso 1 1 calc R U . . .
C4 C 1.0296(2) 0.27216(17) 0.09809(14) 0.0242(4) Uani 1 1 d . . . . .
H4 H 1.088700 0.313617 0.090521 0.029 Uiso 1 1 calc R U . . .
C5 C 1.0620(2) 0.18303(17) 0.08900(14) 0.0237(4) Uani 1 1 d . . . . .
H5 H 1.143286 0.163397 0.075905 0.028 Uiso 1 1 calc R U . . .
C6 C 0.9758(2) 0.12252(16) 0.09904(14) 0.0235(4) Uani 1 1 d . . . . .
H6 H 0.998119 0.061471 0.092596 0.028 Uiso 1 1 calc R U . . .
C7 C 0.85642(19) 0.15090(14) 0.11855(13) 0.0192(4) Uani 1 1 d . . . . .
H7 H 0.797544 0.109306 0.125331 0.023 Uiso 1 1 calc R U . . .
C8 C 0.57735(17) 0.20908(13) 0.12591(12) 0.0143(3) Uani 1 1 d . . . . .
C9 C 0.55573(19) 0.12438(14) 0.16176(12) 0.0177(4) Uani 1 1 d . . . . .
H9 H 0.589476 0.103183 0.206466 0.021 Uiso 1 1 calc R U . . .
C10 C 0.4849(2) 0.07069(14) 0.13244(14) 0.0215(4) Uani 1 1 d . . . . .
H10 H 0.470927 0.012863 0.156858 0.026 Uiso 1 1 calc R U . . .
C11 C 0.4348(2) 0.10187(16) 0.06735(14) 0.0228(4) Uani 1 1 d . . . . .
H11 H 0.386842 0.065267 0.047046 0.027 Uiso 1 1 calc R U . . .
C12 C 0.4550(2) 0.18630(16) 0.03221(13) 0.0226(4) Uani 1 1 d . . . . .
H12 H 0.420016 0.207731 -0.011939 0.027 Uiso 1 1 calc R U . . .
C13 C 0.52612(19) 0.24005(14) 0.06108(12) 0.0186(4) Uani 1 1 d . . . . .
H13 H 0.539735 0.297889 0.036552 0.022 Uiso 1 1 calc R U . . .
C14 C 0.64845(18) 0.38818(13) 0.12270(12) 0.0160(3) Uani 1 1 d . . . . .
C15 C 0.6968(2) 0.41165(15) 0.04476(13) 0.0215(4) Uani 1 1 d . . . . .
H15 H 0.742382 0.368515 0.013922 0.026 Uiso 1 1 calc R U . . .
C16 C 0.6777(2) 0.49822(16) 0.01296(15) 0.0281(5) Uani 1 1 d . . . . .
H16 H 0.710689 0.514352 -0.039729 0.034 Uiso 1 1 calc R U . . .
C17 C 0.6107(3) 0.56137(16) 0.05763(17) 0.0300(5) Uani 1 1 d . . . . .
H17 H 0.598618 0.620592 0.035474 0.036 Uiso 1 1 calc R U . . .
C18 C 0.5616(2) 0.53859(15) 0.13420(16) 0.0272(5) Uani 1 1 d . . . . .
H18 H 0.515101 0.581817 0.164503 0.033 Uiso 1 1 calc R U . . .
C19 C 0.5806(2) 0.45172(14) 0.16675(13) 0.0206(4) Uani 1 1 d . . . . .
H19 H 0.546881 0.435917 0.219372 0.025 Uiso 1 1 calc R U . . .
C20 C 0.57280(18) 0.19549(14) 0.41982(12) 0.0156(3) Uani 1 1 d . . . . .
C21 C 0.6239(2) 0.10916(15) 0.41147(13) 0.0208(4) Uani 1 1 d . . . . .
H21 H 0.641928 0.087622 0.361286 0.025 Uiso 1 1 calc R U . . .
C22 C 0.6487(2) 0.05426(16) 0.47632(14) 0.0250(4) Uani 1 1 d . . . . .
H22 H 0.682923 -0.004605 0.470488 0.030 Uiso 1 1 calc R U . . .
C23 C 0.6228(2) 0.08641(17) 0.54955(14) 0.0254(4) Uani 1 1 d . . . . .
H23 H 0.640417 0.049594 0.593797 0.031 Uiso 1 1 calc R U . . .
C24 C 0.5715(2) 0.17165(18) 0.55829(14) 0.0270(5) Uani 1 1 d . . . . .
H24 H 0.553864 0.193074 0.608523 0.032 Uiso 1 1 calc R U . . .
C25 C 0.5456(2) 0.22608(15) 0.49396(13) 0.0210(4) Uani 1 1 d . . . . .
H25 H 0.509379 0.284300 0.500419 0.025 Uiso 1 1 calc R U . . .
C26 C 0.49931(19) 0.37562(13) 0.36769(12) 0.0169(4) Uani 1 1 d . . . . .
C27 C 0.5885(2) 0.43309(16) 0.36596(14) 0.0238(4) Uani 1 1 d . . . . .
H27 H 0.669028 0.413480 0.349613 0.029 Uiso 1 1 calc R U . . .
C28 C 0.5594(3) 0.51871(17) 0.38812(16) 0.0323(6) Uani 1 1 d . . . . .
H28 H 0.619982 0.557680 0.387127 0.039 Uiso 1 1 calc R U . . .
C29 C 0.4420(3) 0.54744(17) 0.41171(17) 0.0352(6) Uani 1 1 d . . . . .
H29 H 0.422207 0.606703 0.425387 0.042 Uiso 1 1 calc R U . . .
O1_1 O 0.10929(13) 0.19961(10) 0.77865(9) 0.0175(3) Uani 1 1 d D U . A 1
C1_1 C 0.22487(17) 0.17609(14) 0.77832(12) 0.0163(3) Uani 1 1 d D U . A 1
C2_1 C 0.2693(2) 0.09984(15) 0.72440(14) 0.0225(4) Uani 1 1 d D U . A 1
F1_1 F 0.19146(16) 0.03839(11) 0.73423(11) 0.0373(4) Uani 1 1 d D U . A 1
F2_1 F 0.37313(14) 0.05953(11) 0.73735(10) 0.0319(3) Uani 1 1 d D U . A 1
F3_1 F 0.28402(15) 0.13086(12) 0.64983(9) 0.0331(3) Uani 1 1 d D U . A 1
C3_1 C 0.30092(19) 0.25670(16) 0.75032(16) 0.0267(5) Uani 1 1 d D U . A 1
F4_1 F 0.28681(16) 0.31372(12) 0.80492(14) 0.0481(5) Uani 1 1 d D U . A 1
F5_1 F 0.26857(15) 0.29957(12) 0.68695(12) 0.0412(4) Uani 1 1 d D U . A 1
F6_1 F 0.41668(12) 0.23341(12) 0.73370(11) 0.0348(4) Uani 1 1 d D U . A 1
C4_1 C 0.2386(2) 0.14215(18) 0.86343(14) 0.0252(4) Uani 1 1 d D U . A 1
F7_1 F 0.17915(15) 0.19671(14) 0.91334(10) 0.0386(4) Uani 1 1 d D U . A 1
F8_1 F 0.35144(14) 0.13452(14) 0.87391(10) 0.0372(4) Uani 1 1 d D U . A 1
F9_1 F 0.19645(16) 0.06237(12) 0.88281(10) 0.0362(4) Uani 1 1 d D U . A 1
O1_2 O -0.13308(12) 0.23089(10) 0.78228(9) 0.0153(3) Uani 1 1 d D U . B 1
C1_2 C -0.20016(17) 0.16898(13) 0.82433(12) 0.0155(3) Uani 1 1 d D U . B 1
C2_2 C -0.33205(19) 0.20444(16) 0.82847(15) 0.0241(4) Uani 1 1 d D U . B 1
F1_2 F -0.36059(13) 0.26814(10) 0.87767(10) 0.0304(3) Uani 1 1 d D U . B 1
F2_2 F -0.40631(13) 0.14047(11) 0.85260(11) 0.0352(4) Uani 1 1 d D U . B 1
F3_2 F -0.35187(13) 0.23959(12) 0.75919(11) 0.0355(4) Uani 1 1 d D U . B 1
C3_2 C -0.1805(2) 0.07897(15) 0.78611(14) 0.0219(4) Uani 1 1 d D U . B 1
F4_2 F -0.06640(13) 0.06002(9) 0.76063(9) 0.0274(3) Uani 1 1 d D U . B 1
F5_2 F -0.23692(16) 0.08335(12) 0.72538(10) 0.0354(4) Uani 1 1 d D U . B 1
F6_2 F -0.21990(14) 0.01072(9) 0.83559(10) 0.0300(3) Uani 1 1 d D U . B 1
C4_2 C -0.1706(2) 0.15313(14) 0.90836(13) 0.0205(4) Uani 1 1 d D U . B 1
F7_2 F -0.06943(13) 0.10315(10) 0.90886(9) 0.0260(3) Uani 1 1 d D U . B 1
F8_2 F -0.25431(15) 0.11227(11) 0.95858(9) 0.0318(3) Uani 1 1 d D U . B 1
F9_2 F -0.15752(16) 0.22999(10) 0.93537(9) 0.0308(3) Uani 1 1 d D U . B 1
O1_3 O 0.00811(14) 0.36825(10) 0.71965(10) 0.0214(3) Uani 1 1 d D U . C 1
C1_3 C -0.0315(2) 0.44469(14) 0.75135(16) 0.0246(4) Uani 1 1 d D U . C 1
C2_3 C -0.1699(2) 0.45168(16) 0.77469(19) 0.0319(5) Uani 1 1 d D U . C 1
F1_3 F -0.21931(15) 0.41921(12) 0.72207(12) 0.0395(4) Uani 1 1 d D U . C 1
F2_3 F -0.21386(16) 0.53620(11) 0.78139(16) 0.0525(6) Uani 1 1 d D U . C 1
F3_3 F -0.20397(15) 0.40658(10) 0.84290(11) 0.0351(4) Uani 1 1 d D U . C 1
C3_3 C 0.0227(3) 0.45270(18) 0.82532(19) 0.0357(6) Uani 1 1 d D U . C 1
F4_3 F 0.13451(16) 0.47451(13) 0.80641(14) 0.0489(5) Uani 1 1 d D U . C 1
F5_3 F 0.02252(18) 0.37612(12) 0.86866(11) 0.0408(4) Uani 1 1 d D U . C 1
F6_3 F -0.03704(19) 0.51522(13) 0.86985(14) 0.0501(5) Uani 1 1 d D U . C 1
C4_3 C 0.0056(3) 0.52221(17) 0.6891(2) 0.0405(7) Uani 1 1 d D U . C 1
F7_3 F 0.11715(18) 0.50738(12) 0.65420(14) 0.0504(5) Uani 1 1 d D U . C 1
F8_3 F -0.00219(19) 0.60068(11) 0.72005(16) 0.0548(6) Uani 1 1 d D U . C 1
F9_3 F -0.0625(2) 0.53049(14) 0.63481(14) 0.0560(6) Uani 1 1 d D U . C 1
O1_4 O 0.0268(2) 0.21469(15) 0.63768(11) 0.0209(3) Uani 0.9702(19) 1 d D U P A 1
C1_4 C 0.0120(2) 0.22390(17) 0.56248(14) 0.0222(4) Uani 0.9702(19) 1 d D U P A 1
C2_4 C -0.1015(3) 0.2834(2) 0.55006(17) 0.0355(6) Uani 0.9702(19) 1 d D U P A 1
F1_4 F -0.19044(16) 0.26473(16) 0.60774(11) 0.0452(5) Uani 0.9702(19) 1 d D U P A 1
F2_4 F -0.1365(2) 0.27282(18) 0.48293(12) 0.0511(6) Uani 0.9702(19) 1 d D U P A 1
F3_4 F -0.0839(2) 0.36910(14) 0.54995(13) 0.0498(5) Uani 0.9702(19) 1 d D U P A 1
C3_4 C 0.1219(2) 0.26534(19) 0.51204(15) 0.0294(5) Uani 0.9702(19) 1 d D U P A 1
F4_4 F 0.21668(15) 0.20724(13) 0.50794(10) 0.0345(4) Uani 0.9702(19) 1 d D U P A 1
F5_4 F 0.1482(2) 0.33585(13) 0.54300(12) 0.0434(5) Uani 0.9702(19) 1 d D U P A 1
F6_4 F 0.1062(3) 0.29035(18) 0.43881(11) 0.0397(5) Uani 0.9702(19) 1 d D U P A 1
C4_4 C 0.0022(2) 0.12909(19) 0.53762(16) 0.0283(5) Uani 0.9702(19) 1 d D U P A 1
F7_4 F 0.08258(17) 0.07110(12) 0.56373(11) 0.0363(4) Uani 0.9702(19) 1 d D U P A 1
F8_4 F 0.01710(19) 0.12682(16) 0.46039(11) 0.0393(5) Uani 0.9702(19) 1 d D U P A 1
F9_4 F -0.10356(17) 0.09991(14) 0.56752(12) 0.0426(5) Uani 0.9702(19) 1 d D U P A 1
O1_5 O 0.027(5) 0.222(4) 0.639(2) 0.025(4) Uani 0.0298(19) 1 d D U P A 2
C1_5 C 0.012(2) 0.2311(18) 0.564(2) 0.026(3) Uani 0.0298(19) 1 d D U P A 2
C2_5 C 0.109(3) 0.288(2) 0.514(2) 0.027(3) Uani 0.0298(19) 1 d D U P A 2
F1_5 F 0.087(4) 0.374(2) 0.526(3) 0.027(4) Uani 0.0298(19) 1 d D U P A 2
F2_5 F 0.114(6) 0.281(4) 0.438(2) 0.028(5) Uani 0.0298(19) 1 d D U P A 2
F3_5 F 0.216(3) 0.262(3) 0.530(3) 0.026(4) Uani 0.0298(19) 1 d D U P A 2
C3_5 C 0.025(3) 0.1374(19) 0.532(2) 0.027(3) Uani 0.0298(19) 1 d D U P A 2
F4_5 F -0.035(4) 0.080(2) 0.582(2) 0.028(4) Uani 0.0298(19) 1 d D U P A 2
F5_5 F 0.139(3) 0.108(3) 0.520(2) 0.026(4) Uani 0.0298(19) 1 d D U P A 2
F6_5 F -0.015(4) 0.139(3) 0.465(2) 0.028(4) Uani 0.0298(19) 1 d D U P A 2
C4_5 C -0.114(2) 0.274(2) 0.557(2) 0.028(3) Uani 0.0298(19) 1 d D U P A 2
F7_5 F -0.196(3) 0.215(3) 0.578(3) 0.030(4) Uani 0.0298(19) 1 d D U P A 2
F8_5 F -0.120(4) 0.307(3) 0.484(2) 0.026(4) Uani 0.0298(19) 1 d D U P A 2
F9_5 F -0.146(3) 0.340(2) 0.603(2) 0.028(4) Uani 0.0298(19) 1 d D U P A 2

loop_
_atom_site_aniso_label
_atom_site_aniso_U_11
_atom_site_aniso_U_22
_atom_site_aniso_U_33
_atom_site_aniso_U_23
_atom_site_aniso_U_13
_atom_site_aniso_U_12
In1 0.02534(9) 0.04326(12) 0.02616(9) -0.00349(7) -0.00711(7) -0.00042(7)
P1 0.0131(2) 0.0101(2) 0.0147(2) -0.00148(16) -0.00507(16) -0.00014(16)
P2 0.0126(2) 0.0127(2) 0.0152(2) -0.00309(16) -0.00377(16) -0.00008(16)
Al4 0.0097(2) 0.0112(2) 0.0166(3) -0.0015(2) -0.0030(2) -0.00059(19)
C1 0.0130(8) 0.0170(9) 0.0157(8) -0.0022(7) -0.0054(6) 0.0011(6)
C2 0.0153(8) 0.0142(8) 0.0129(8) -0.0015(6) -0.0049(6) 0.0006(6)
C3 0.0166(9) 0.0184(9) 0.0267(10) -0.0031(8) -0.0059(8) -0.0016(7)
C30 0.0374(14) 0.0266(12) 0.0372(13) -0.0168(10) -0.0158(11) 0.0145(10)
C31 0.0227(10) 0.0201(10) 0.0279(11) -0.0099(8) -0.0080(8) 0.0050(8)
C32 0.0128(8) 0.0151(8) 0.0200(9) -0.0055(7) -0.0034(7) 0.0007(6)
C33 0.0169(9) 0.0187(9) 0.0256(10) -0.0036(8) -0.0088(8) 0.0008(7)
C34 0.0199(10) 0.0241(11) 0.0320(11) -0.0075(9) -0.0131(9) 0.0042(8)
C35 0.0157(9) 0.0259(11) 0.0343(12) -0.0123(9) -0.0078(8) -0.0012(8)
C36 0.0171(9) 0.0207(10) 0.0306(11) -0.0073(8) -0.0027(8) -0.0045(8)
C37 0.0162(9) 0.0177(9) 0.0214(9) -0.0034(7) -0.0031(7) -0.0029(7)
C4 0.0154(9) 0.0286(11) 0.0290(11) -0.0008(9) -0.0047(8) -0.0034(8)
C5 0.0165(9) 0.0304(11) 0.0233(10) -0.0034(8) -0.0038(8) 0.0053(8)
C6 0.0216(10) 0.0205(10) 0.0279(11) -0.0048(8) -0.0052(8) 0.0062(8)
C7 0.0192(9) 0.0153(9) 0.0235(10) -0.0022(7) -0.0059(7) 0.0018(7)
C8 0.0139(8) 0.0132(8) 0.0171(8) -0.0032(6) -0.0052(6) -0.0006(6)
C9 0.0200(9) 0.0137(8) 0.0205(9) -0.0004(7) -0.0065(7) -0.0022(7)
C10 0.0214(10) 0.0151(9) 0.0293(11) -0.0018(8) -0.0065(8) -0.0044(7)
C11 0.0193(10) 0.0242(10) 0.0277(11) -0.0069(8) -0.0064(8) -0.0071(8)
C12 0.0230(10) 0.0271(11) 0.0211(10) -0.0030(8) -0.0108(8) -0.0051(8)
C13 0.0204(9) 0.0179(9) 0.0196(9) -0.0010(7) -0.0082(7) -0.0037(7)
C14 0.0172(9) 0.0122(8) 0.0203(9) -0.0006(7) -0.0084(7) -0.0009(7)
C15 0.0265(11) 0.0154(9) 0.0230(10) 0.0014(7) -0.0064(8) -0.0020(8)
C16 0.0366(13) 0.0198(10) 0.0276(11) 0.0066(9) -0.0095(10) -0.0025(9)
C17 0.0399(14) 0.0143(10) 0.0387(13) 0.0044(9) -0.0186(11) -0.0006(9)
C18 0.0343(12) 0.0137(9) 0.0358(12) -0.0031(9) -0.0146(10) 0.0053(8)
C19 0.0248(10) 0.0142(9) 0.0243(10) -0.0034(7) -0.0089(8) 0.0027(7)
C20 0.0144(8) 0.0166(9) 0.0163(8) -0.0007(7) -0.0039(7) -0.0024(7)
C21 0.0231(10) 0.0196(10) 0.0193(9) -0.0017(7) -0.0046(8) 0.0029(8)
C22 0.0262(11) 0.0219(10) 0.0258(11) 0.0027(8) -0.0070(9) 0.0035(8)
C23 0.0266(11) 0.0273(11) 0.0230(10) 0.0055(9) -0.0092(8) -0.0037(9)
C24 0.0340(12) 0.0307(12) 0.0171(9) -0.0012(8) -0.0063(9) -0.0036(10)
C25 0.0243(10) 0.0209(10) 0.0182(9) -0.0039(7) -0.0037(8) -0.0015(8)
C26 0.0205(9) 0.0133(8) 0.0179(8) -0.0031(7) -0.0054(7) -0.0002(7)
C27 0.0294(11) 0.0216(10) 0.0222(10) -0.0044(8) -0.0045(8) -0.0082(9)
C28 0.0515(16) 0.0206(11) 0.0291(12) -0.0057(9) -0.0121(11) -0.0120(11)
C29 0.0578(18) 0.0170(10) 0.0355(13) -0.0118(9) -0.0195(13) 0.0053(11)
O1_1 0.0107(6) 0.0179(7) 0.0244(7) 0.0001(6) -0.0056(5) -0.0003(5)
C1_1 0.0106(8) 0.0176(9) 0.0217(9) -0.0034(7) -0.0057(7) 0.0007(6)
C2_1 0.0220(10) 0.0216(10) 0.0250(10) -0.0058(8) -0.0075(8) 0.0036(8)
F1_1 0.0383(9) 0.0244(7) 0.0519(10) -0.0159(7) -0.0058(8) -0.0063(6)
F2_1 0.0272(7) 0.0318(8) 0.0360(8) -0.0078(6) -0.0098(6) 0.0165(6)
F3_1 0.0315(8) 0.0462(9) 0.0207(7) -0.0066(6) -0.0066(6) 0.0100(7)
C3_1 0.0128(9) 0.0228(10) 0.0449(13) -0.0051(9) -0.0039(9) -0.0023(7)
F4_1 0.0327(9) 0.0335(9) 0.0808(14) -0.0297(9) 0.0024(9) -0.0133(7)
F5_1 0.0257(8) 0.0321(8) 0.0616(11) 0.0204(8) -0.0070(7) -0.0078(6)
F6_1 0.0108(6) 0.0416(9) 0.0516(10) -0.0046(7) -0.0031(6) -0.0039(6)
C4_1 0.0172(9) 0.0369(12) 0.0227(10) -0.0053(9) -0.0078(8) 0.0044(8)
F7_1 0.0326(8) 0.0591(11) 0.0258(7) -0.0184(7) -0.0074(6) 0.0092(8)
F8_1 0.0204(7) 0.0636(12) 0.0308(8) -0.0080(8) -0.0151(6) 0.0053(7)
F9_1 0.0351(8) 0.0372(9) 0.0340(8) 0.0133(7) -0.0098(7) -0.0004(7)
O1_2 0.0112(6) 0.0133(6) 0.0212(7) -0.0013(5) -0.0016(5) -0.0020(5)
C1_2 0.0107(8) 0.0147(8) 0.0208(9) -0.0025(7) -0.0012(6) -0.0019(6)
C2_2 0.0120(9) 0.0230(10) 0.0362(12) 0.0001(9) -0.0018(8) -0.0036(7)
F1_2 0.0190(6) 0.0219(7) 0.0448(9) -0.0019(6) 0.0063(6) 0.0034(5)
F2_2 0.0144(6) 0.0314(8) 0.0580(11) -0.0010(7) 0.0008(6) -0.0098(6)
F3_2 0.0177(7) 0.0464(10) 0.0440(9) 0.0070(7) -0.0154(6) -0.0028(6)
C3_2 0.0208(10) 0.0180(9) 0.0274(10) -0.0061(8) -0.0010(8) -0.0064(7)
F4_2 0.0235(7) 0.0193(6) 0.0366(8) -0.0097(6) 0.0066(6) -0.0017(5)
F5_2 0.0426(9) 0.0343(8) 0.0358(8) -0.0126(7) -0.0149(7) -0.0118(7)
F6_2 0.0309(8) 0.0156(6) 0.0417(8) -0.0029(6) 0.0026(6) -0.0099(5)
C4_2 0.0229(10) 0.0160(9) 0.0215(9) -0.0031(7) -0.0018(7) 0.0012(7)
F7_2 0.0254(7) 0.0230(7) 0.0297(7) 0.0019(5) -0.0100(6) 0.0038(5)
F8_2 0.0338(8) 0.0311(8) 0.0249(7) 0.0053(6) 0.0059(6) -0.0017(6)
F9_2 0.0492(9) 0.0207(7) 0.0253(7) -0.0070(5) -0.0125(6) 0.0008(6)
O1_3 0.0205(7) 0.0115(6) 0.0314(8) -0.0011(6) -0.0020(6) -0.0018(5)
C1_3 0.0199(10) 0.0100(8) 0.0436(13) -0.0023(8) -0.0048(9) -0.0009(7)
C2_3 0.0224(11) 0.0156(10) 0.0567(16) -0.0031(10) -0.0065(10) 0.0028(8)
F1_3 0.0261(8) 0.0326(8) 0.0628(12) 0.0040(8) -0.0204(8) -0.0017(6)
F2_3 0.0301(9) 0.0167(7) 0.1053(18) -0.0049(9) -0.0024(10) 0.0092(6)
F3_3 0.0302(8) 0.0226(7) 0.0489(10) -0.0105(7) 0.0077(7) -0.0028(6)
C3_3 0.0314(13) 0.0237(11) 0.0563(17) -0.0166(11) -0.0121(12) -0.0014(9)
F4_3 0.0318(9) 0.0368(9) 0.0864(16) -0.0212(10) -0.0213(9) -0.0073(7)
F5_3 0.0536(11) 0.0322(8) 0.0427(9) -0.0095(7) -0.0219(8) -0.0009(8)
F6_3 0.0521(11) 0.0334(9) 0.0689(13) -0.0313(9) -0.0059(10) -0.0047(8)
C4_3 0.0371(14) 0.0151(10) 0.0658(19) 0.0064(11) -0.0033(13) -0.0055(10)
F7_3 0.0402(10) 0.0268(9) 0.0756(14) 0.0075(9) 0.0116(9) -0.0119(7)
F8_3 0.0513(12) 0.0108(7) 0.0983(17) 0.0000(8) -0.0024(11) -0.0062(7)
F9_3 0.0620(13) 0.0337(10) 0.0697(14) 0.0254(10) -0.0193(11) -0.0067(9)
O1_4 0.0224(8) 0.0238(8) 0.0164(7) -0.0035(6) -0.0038(6) 0.0015(6)
C1_4 0.0211(9) 0.0280(10) 0.0169(9) -0.0033(7) -0.0035(7) 0.0032(7)
C2_4 0.0313(12) 0.0468(14) 0.0273(11) -0.0059(10) -0.0094(9) 0.0151(10)
F1_4 0.0240(8) 0.0731(14) 0.0351(9) -0.0076(9) -0.0036(7) 0.0149(8)
F2_4 0.0431(11) 0.0791(17) 0.0325(9) -0.0109(10) -0.0203(8) 0.0234(11)
F3_4 0.0572(12) 0.0413(10) 0.0472(11) -0.0022(8) -0.0127(9) 0.0229(9)
C3_4 0.0309(11) 0.0324(12) 0.0225(10) 0.0006(9) -0.0010(8) -0.0002(9)
F4_4 0.0246(7) 0.0481(10) 0.0272(8) -0.0010(7) 0.0013(6) 0.0027(7)
F5_4 0.0521(12) 0.0384(10) 0.0385(9) -0.0040(8) 0.0026(8) -0.0170(8)
F6_4 0.0481(12) 0.0454(12) 0.0203(7) 0.0088(7) -0.0008(7) 0.0029(9)
C4_4 0.0265(11) 0.0354(12) 0.0247(10) -0.0090(9) -0.0055(8) -0.0022(9)
F7_4 0.0409(9) 0.0288(8) 0.0423(9) -0.0109(7) -0.0141(8) 0.0040(7)
F8_4 0.0426(12) 0.0520(12) 0.0263(8) -0.0177(7) -0.0067(7) -0.0013(9)
F9_4 0.0333(9) 0.0538(11) 0.0435(10) -0.0155(9) -0.0019(7) -0.0147(8)
O1_5 0.025(7) 0.030(7) 0.019(5) -0.005(5) -0.006(5) 0.006(6)
C1_5 0.026(4) 0.032(4) 0.020(4) -0.005(4) -0.007(4) 0.007(4)
C2_5 0.028(5) 0.035(5) 0.019(5) -0.003(5) -0.008(4) 0.005(4)
F1_5 0.029(8) 0.034(6) 0.019(8) -0.003(5) -0.008(6) 0.005(5)
F2_5 0.029(9) 0.035(9) 0.019(5) -0.003(5) -0.008(5) 0.006(7)
F3_5 0.026(5) 0.036(8) 0.015(8) 0.000(6) -0.005(5) 0.004(5)
C3_5 0.027(6) 0.033(5) 0.021(5) -0.006(4) -0.008(5) 0.007(4)
F4_5 0.032(8) 0.032(6) 0.021(7) -0.008(5) -0.007(6) 0.006(6)
F5_5 0.028(6) 0.033(7) 0.018(8) -0.006(6) -0.008(5) 0.008(5)
F6_5 0.027(8) 0.035(8) 0.022(6) -0.008(5) -0.008(6) 0.009(6)
C4_5 0.027(5) 0.035(6) 0.021(6) -0.007(5) -0.008(4) 0.009(4)
F7_5 0.029(6) 0.039(7) 0.023(8) -0.007(6) -0.008(5) 0.006(5)
F8_5 0.026(8) 0.032(8) 0.021(6) -0.008(5) -0.008(5) 0.010(6)
F9_5 0.026(8) 0.037(6) 0.022(7) -0.009(6) -0.009(6) 0.010(5)

loop_
_atom_type_symbol
_atom_type_description
_atom_type_scat_dispersion_real
_atom_type_scat_dispersion_imag
_atom_type_scat_source
C C 0.0033 0.0016 'International Tables Vol C Tables 4.2.6.8 and 6.1.1.4'
O O 0.0106 0.0060 'International Tables Vol C Tables 4.2.6.8 and 6.1.1.4'
F F 0.0171 0.0103 'International Tables Vol C Tables 4.2.6.8 and 6.1.1.4'
Al Al 0.0645 0.0514 'International Tables Vol C Tables 4.2.6.8 and 6.1.1.4'
P P 0.1023 0.0942 'International Tables Vol C Tables 4.2.6.8 and 6.1.1.4'
In In -0.7276 1.3100 'International Tables Vol C Tables 4.2.6.8 and 6.1.1.4'
H H 0.0000 0.0000 'International Tables Vol C Tables 4.2.6.8 and 6.1.1.4'

loop_
_geom_angle_atom_site_label_1
_geom_angle_atom_site_label_2
_geom_angle_atom_site_label_3
_geom_angle
_geom_angle_site_symmetry_1
_geom_angle_site_symmetry_3
_geom_angle_publ_flag
C1 P1 C2 104.64(9) . . ?
C1 P1 C8 114.75(10) . . ?
C2 P1 C8 107.24(9) . . ?
C1 P1 C14 118.81(10) . . ?
C2 P1 C14 104.78(10) . . ?
C8 P1 C14 105.67(9) . . ?
C1 P2 C32 116.32(10) . . ?
C1 P2 C20 107.89(10) . . ?
C32 P2 C20 106.54(10) . . ?
C1 P2 C26 114.51(10) . . ?
C32 P2 C26 105.26(10) . . ?
C20 P2 C26 105.56(10) . . ?
O1_4 Al4 O1_2 112.92(10) . . ?
O1_4 Al4 O1_3 109.98(10) . . ?
O1_2 Al4 O1_3 106.76(8) . . ?
O1_4 Al4 O1_1 107.32(10) . . ?
O1_2 Al4 O1_1 106.97(8) . . ?
O1_3 Al4 O1_1 112.95(8) . . ?
P1 C1 P2 129.13(12) . . ?
P1 C1 In1 112.17(10) . . ?
P2 C1 In1 118.36(10) . . ?
C3 C2 C7 119.64(19) . . ?
C3 C2 P1 119.93(16) . . ?
C7 C2 P1 119.84(16) . . ?
C4 C3 C2 119.9(2) . . ?
C4 C3 H3 120.0 . . ?
C2 C3 H3 120.0 . . ?
C29 C30 C31 119.9(3) . . ?
C29 C30 H30 120.1 . . ?
C31 C30 H30 120.1 . . ?
C30 C31 C26 120.1(2) . . ?
C30 C31 H31 120.0 . . ?
C26 C31 H31 120.0 . . ?
C37 C32 C33 119.32(19) . . ?
C37 C32 P2 121.66(16) . . ?
C33 C32 P2 118.95(16) . . ?
C34 C33 C32 120.3(2) . . ?
C34 C33 H33 119.9 . . ?
C32 C33 H33 119.9 . . ?
C33 C34 C35 120.2(2) . . ?
C33 C34 H34 119.9 . . ?
C35 C34 H34 119.9 . . ?
C34 C35 C36 120.2(2) . . ?
C34 C35 H35 119.9 . . ?
C36 C35 H35 119.9 . . ?
C35 C36 C37 120.1(2) . . ?
C35 C36 H36 120.0 . . ?
C37 C36 H36 120.0 . . ?
C36 C37 C32 120.0(2) . . ?
C36 C37 H37 120.0 . . ?
C32 C37 H37 120.0 . . ?
C5 C4 C3 120.4(2) . . ?
C5 C4 H4 119.8 . . ?
C3 C4 H4 119.8 . . ?
C4 C5 C6 119.9(2) . . ?
C4 C5 H5 120.0 . . ?
C6 C5 H5 120.0 . . ?
C5 C6 C7 120.3(2) . . ?
C5 C6 H6 119.8 . . ?
C7 C6 H6 119.8 . . ?
C6 C7 C2 119.8(2) . . ?
C6 C7 H7 120.1 . . ?
C2 C7 H7 120.1 . . ?
C13 C8 C9 119.38(18) . . ?
C13 C8 P1 122.38(16) . . ?
C9 C8 P1 118.23(15) . . ?
C10 C9 C8 120.38(19) . . ?
C10 C9 H9 119.8 . . ?
C8 C9 H9 119.8 . . ?
C11 C10 C9 119.9(2) . . ?
C11 C10 H10 120.1 . . ?
C9 C10 H10 120.1 . . ?
C12 C11 C10 119.9(2) . . ?
C12 C11 H11 120.1 . . ?
C10 C11 H11 120.1 . . ?
C11 C12 C13 120.5(2) . . ?
C11 C12 H12 119.8 . . ?
C13 C12 H12 119.8 . . ?
C12 C13 C8 120.0(2) . . ?
C12 C13 H13 120.0 . . ?
C8 C13 H13 120.0 . . ?
C19 C14 C15 119.51(19) . . ?
C19 C14 P1 119.42(16) . . ?
C15 C14 P1 121.06(16) . . ?
C16 C15 C14 119.6(2) . . ?
C16 C15 H15 120.2 . . ?
C14 C15 H15 120.2 . . ?
C15 C16 C17 120.4(2) . . ?
C15 C16 H16 119.8 . . ?
C17 C16 H16 119.8 . . ?
C18 C17 C16 120.4(2) . . ?
C18 C17 H17 119.8 . . ?
C16 C17 H17 119.8 . . ?
C17 C18 C19 119.6(2) . . ?
C17 C18 H18 120.2 . . ?
C19 C18 H18 120.2 . . ?
C14 C19 C18 120.4(2) . . ?
C14 C19 H19 119.8 . . ?
C18 C19 H19 119.8 . . ?
C21 C20 C25 119.23(19) . . ?
C21 C20 P2 119.66(16) . . ?
C25 C20 P2 121.10(16) . . ?
C22 C21 C20 120.5(2) . . ?
C22 C21 H21 119.8 . . ?
C20 C21 H21 119.8 . . ?
C23 C22 C21 119.5(2) . . ?
C23 C22 H22 120.3 . . ?
C21 C22 H22 120.3 . . ?
C24 C23 C22 120.4(2) . . ?
C24 C23 H23 119.8 . . ?
C22 C23 H23 119.8 . . ?
C23 C24 C25 120.3(2) . . ?
C23 C24 H24 119.9 . . ?
C25 C24 H24 119.9 . . ?
C24 C25 C20 120.2(2) . . ?
C24 C25 H25 119.9 . . ?
C20 C25 H25 119.9 . . ?
C31 C26 C27 119.6(2) . . ?
C31 C26 P2 121.60(16) . . ?
C27 C26 P2 118.82(17) . . ?
C28 C27 C26 120.0(2) . . ?
C28 C27 H27 120.0 . . ?
C26 C27 H27 120.0 . . ?
C29 C28 C27 120.0(2) . . ?
C29 C28 H28 120.0 . . ?
C27 C28 H28 120.0 . . ?
C30 C29 C28 120.4(2) . . ?
C30 C29 H29 119.8 . . ?
C28 C29 H29 119.8 . . ?
C1_1 O1_1 Al4 146.91(15) . . ?
O1_1 C1_1 C3_1 110.97(17) . . ?
O1_1 C1_1 C4_1 107.14(17) . . ?
C3_1 C1_1 C4_1 109.77(18) . . ?
O1_1 C1_1 C2_1 111.10(17) . . ?
C3_1 C1_1 C2_1 108.91(18) . . ?
C4_1 C1_1 C2_1 108.92(18) . . ?
F1_1 C2_1 F3_1 107.3(2) . . ?
F1_1 C2_1 F2_1 107.8(2) . . ?
F3_1 C2_1 F2_1 107.00(19) . . ?
F1_1 C2_1 C1_1 110.94(19) . . ?
F3_1 C2_1 C1_1 110.93(19) . . ?
F2_1 C2_1 C1_1 112.64(18) . . ?
F5_1 C3_1 F4_1 107.9(2) . . ?
F5_1 C3_1 F6_1 107.7(2) . . ?
F4_1 C3_1 F6_1 106.9(2) . . ?
F5_1 C3_1 C1_1 110.33(19) . . ?
F4_1 C3_1 C1_1 110.7(2) . . ?
F6_1 C3_1 C1_1 113.13(19) . . ?
F7_1 C4_1 F9_1 107.4(2) . . ?
F7_1 C4_1 F8_1 107.7(2) . . ?
F9_1 C4_1 F8_1 107.2(2) . . ?
F7_1 C4_1 C1_1 110.9(2) . . ?
F9_1 C4_1 C1_1 110.89(19) . . ?
F8_1 C4_1 C1_1 112.56(19) . . ?
C1_2 O1_2 Al4 146.68(14) . . ?
O1_2 C1_2 C2_2 107.66(17) . . ?
O1_2 C1_2 C4_2 110.15(17) . . ?
C2_2 C1_2 C4_2 109.39(17) . . ?
O1_2 C1_2 C3_2 111.55(17) . . ?
C2_2 C1_2 C3_2 109.04(17) . . ?
C4_2 C1_2 C3_2 109.01(17) . . ?
F3_2 C2_2 F2_2 108.0(2) . . ?
F3_2 C2_2 F1_2 107.3(2) . . ?
F2_2 C2_2 F1_2 107.37(19) . . ?
F3_2 C2_2 C1_2 110.57(19) . . ?
F2_2 C2_2 C1_2 112.26(19) . . ?
F1_2 C2_2 C1_2 111.11(19) . . ?
F4_2 C3_2 F5_2 107.8(2) . . ?
F4_2 C3_2 F6_2 107.56(19) . . ?
F5_2 C3_2 F6_2 107.53(18) . . ?
F4_2 C3_2 C1_2 110.63(17) . . ?
F5_2 C3_2 C1_2 110.53(19) . . ?
F6_2 C3_2 C1_2 112.59(18) . . ?
F9_2 C4_2 F7_2 107.40(19) . . ?
F9_2 C4_2 F8_2 107.78(19) . . ?
F7_2 C4_2 F8_2 107.37(18) . . ?
F9_2 C4_2 C1_2 110.52(17) . . ?
F7_2 C4_2 C1_2 110.77(17) . . ?
F8_2 C4_2 C1_2 112.78(19) . . ?
C1_3 O1_3 Al4 146.11(16) . . ?
O1_3 C1_3 C3_3 111.0(2) . . ?
O1_3 C1_3 C4_3 107.4(2) . . ?
C3_3 C1_3 C4_3 109.8(2) . . ?
O1_3 C1_3 C2_3 111.46(19) . . ?
C3_3 C1_3 C2_3 108.3(2) . . ?
C4_3 C1_3 C2_3 108.9(2) . . ?
F1_3 C2_3 F3_3 108.0(2) . . ?
F1_3 C2_3 F2_3 107.9(2) . . ?
F3_3 C2_3 F2_3 107.0(2) . . ?
F1_3 C2_3 C1_3 110.7(2) . . ?
F3_3 C2_3 C1_3 111.2(2) . . ?
F2_3 C2_3 C1_3 111.9(2) . . ?
F5_3 C3_3 F4_3 107.7(2) . . ?
F5_3 C3_3 F6_3 107.8(3) . . ?
F4_3 C3_3 F6_3 107.1(2) . . ?
F5_3 C3_3 C1_3 110.5(2) . . ?
F4_3 C3_3 C1_3 111.0(3) . . ?
F6_3 C3_3 C1_3 112.5(2) . . ?
F9_3 C4_3 F7_3 107.9(3) . . ?
F9_3 C4_3 F8_3 107.8(2) . . ?
F7_3 C4_3 F8_3 107.2(2) . . ?
F9_3 C4_3 C1_3 110.6(2) . . ?
F7_3 C4_3 C1_3 110.8(2) . . ?
F8_3 C4_3 C1_3 112.3(3) . . ?
C1_4 O1_4 Al4 150.34(19) . . ?
O1_4 C1_4 C3_4 108.9(2) . . ?
O1_4 C1_4 C2_4 112.3(2) . . ?
C3_4 C1_4 C2_4 109.4(2) . . ?
O1_4 C1_4 C4_4 107.5(2) . . ?
C3_4 C1_4 C4_4 109.5(2) . . ?
C2_4 C1_4 C4_4 109.2(2) . . ?
F3_4 C2_4 F1_4 107.4(3) . . ?
F3_4 C2_4 F2_4 107.3(3) . . ?
F1_4 C2_4 F2_4 107.9(3) . . ?
F3_4 C2_4 C1_4 110.8(3) . . ?
F1_4 C2_4 C1_4 110.2(2) . . ?
F2_4 C2_4 C1_4 112.9(2) . . ?
F5_4 C3_4 F4_4 107.2(2) . . ?
F5_4 C3_4 F6_4 108.2(2) . . ?
F4_4 C3_4 F6_4 107.0(2) . . ?
F5_4 C3_4 C1_4 110.6(2) . . ?
F4_4 C3_4 C1_4 110.8(2) . . ?
F6_4 C3_4 C1_4 112.7(2) . . ?
F7_4 C4_4 F9_4 107.0(2) . . ?
F7_4 C4_4 F8_4 107.6(2) . . ?
F9_4 C4_4 F8_4 107.6(2) . . ?
F7_4 C4_4 C1_4 110.9(2) . . ?
F9_4 C4_4 C1_4 110.6(2) . . ?
F8_4 C4_4 C1_4 112.7(2) . . ?
C1_5 O1_5 Al4 153(4) . . ?
O1_5 C1_5 C4_5 110(2) . . ?
O1_5 C1_5 C2_5 109.8(19) . . ?
C4_5 C1_5 C2_5 111.0(15) . . ?
O1_5 C1_5 C3_5 109(2) . . ?
C4_5 C1_5 C3_5 108.2(15) . . ?
C2_5 C1_5 C3_5 108.1(15) . . ?
F1_5 C2_5 F3_5 108(2) . . ?
F1_5 C2_5 F2_5 108(2) . . ?
F3_5 C2_5 F2_5 106(2) . . ?
F1_5 C2_5 C1_5 111.3(18) . . ?
F3_5 C2_5 C1_5 112.1(18) . . ?
F2_5 C2_5 C1_5 111(2) . . ?
F4_5 C3_5 F6_5 107(2) . . ?
F4_5 C3_5 F5_5 109(2) . . ?
F6_5 C3_5 F5_5 108(2) . . ?
F4_5 C3_5 C1_5 111.0(18) . . ?
F6_5 C3_5 C1_5 111.9(19) . . ?
F5_5 C3_5 C1_5 109.6(17) . . ?
F9_5 C4_5 F8_5 107(2) . . ?
F9_5 C4_5 F7_5 106.6(19) . . ?
F8_5 C4_5 F7_5 108(2) . . ?
F9_5 C4_5 C1_5 111.9(18) . . ?
F8_5 C4_5 C1_5 111.1(18) . . ?
F7_5 C4_5 C1_5 111.6(18) . . ?

loop_
_geom_bond_atom_site_label_1
_geom_bond_atom_site_label_2
_geom_bond_distance
_geom_bond_site_symmetry_2
_geom_bond_publ_flag
In1 C1 2.256(2) . ?
P1 C1 1.691(2) . ?
P1 C2 1.815(2) . ?
P1 C8 1.816(2) . ?
P1 C14 1.817(2) . ?
P2 C1 1.695(2) . ?
P2 C32 1.808(2) . ?
P2 C20 1.813(2) . ?
P2 C26 1.818(2) . ?
Al4 O1_5 1.65(4) . ?
Al4 O1_4 1.721(2) . ?
Al4 O1_2 1.7246(17) . ?
Al4 O1_3 1.7298(17) . ?
Al4 O1_1 1.7306(17) . ?
C2 C3 1.396(3) . ?
C2 C7 1.399(3) . ?
C3 C4 1.391(3) . ?
C3 H3 0.9500 . ?
C30 C29 1.383(4) . ?
C30 C31 1.392(3) . ?
C30 H30 0.9500 . ?
C31 C26 1.393(3) . ?
C31 H31 0.9500 . ?
C32 C37 1.399(3) . ?
C32 C33 1.400(3) . ?
C33 C34 1.385(3) . ?
C33 H33 0.9500 . ?
C34 C35 1.386(4) . ?
C34 H34 0.9500 . ?
C35 C36 1.387(4) . ?
C35 H35 0.9500 . ?
C36 C37 1.394(3) . ?
C36 H36 0.9500 . ?
C37 H37 0.9500 . ?
C4 C5 1.386(4) . ?
C4 H4 0.9500 . ?
C5 C6 1.387(4) . ?
C5 H5 0.9500 . ?
C6 C7 1.395(3) . ?
C6 H6 0.9500 . ?
C7 H7 0.9500 . ?
C8 C13 1.392(3) . ?
C8 C9 1.394(3) . ?
C9 C10 1.392(3) . ?
C9 H9 0.9500 . ?
C10 C11 1.390(3) . ?
C10 H10 0.9500 . ?
C11 C12 1.383(3) . ?
C11 H11 0.9500 . ?
C12 C13 1.392(3) . ?
C12 H12 0.9500 . ?
C13 H13 0.9500 . ?
C14 C19 1.390(3) . ?
C14 C15 1.403(3) . ?
C15 C16 1.387(3) . ?
C15 H15 0.9500 . ?
C16 C17 1.388(4) . ?
C16 H16 0.9500 . ?
C17 C18 1.382(4) . ?
C17 H17 0.9500 . ?
C18 C19 1.396(3) . ?
C18 H18 0.9500 . ?
C19 H19 0.9500 . ?
C20 C21 1.396(3) . ?
C20 C25 1.396(3) . ?
C21 C22 1.395(3) . ?
C21 H21 0.9500 . ?
C22 C23 1.391(4) . ?
C22 H22 0.9500 . ?
C23 C24 1.382(4) . ?
C23 H23 0.9500 . ?
C24 C25 1.388(3) . ?
C24 H24 0.9500 . ?
C25 H25 0.9500 . ?
C26 C27 1.398(3) . ?
C27 C28 1.387(3) . ?
C27 H27 0.9500 . ?
C28 C29 1.385(5) . ?
C28 H28 0.9500 . ?
C29 H29 0.9500 . ?
O1_1 C1_1 1.345(2) . ?
C1_1 C3_1 1.554(3) . ?
C1_1 C4_1 1.558(3) . ?
C1_1 C2_1 1.558(3) . ?
C2_1 F1_1 1.327(3) . ?
C2_1 F3_1 1.330(3) . ?
C2_1 F2_1 1.338(3) . ?
C3_1 F5_1 1.324(3) . ?
C3_1 F4_1 1.331(3) . ?
C3_1 F6_1 1.335(3) . ?
C4_1 F7_1 1.321(3) . ?
C4_1 F9_1 1.332(3) . ?
C4_1 F8_1 1.337(3) . ?
O1_2 C1_2 1.344(2) . ?
C1_2 C2_2 1.556(3) . ?
C1_2 C4_2 1.560(3) . ?
C1_2 C3_2 1.560(3) . ?
C2_2 F3_2 1.325(3) . ?
C2_2 F2_2 1.336(3) . ?
C2_2 F1_2 1.338(3) . ?
C3_2 F4_2 1.325(3) . ?
C3_2 F5_2 1.334(3) . ?
C3_2 F6_2 1.338(3) . ?
C4_2 F9_2 1.330(3) . ?
C4_2 F7_2 1.331(3) . ?
C4_2 F8_2 1.335(3) . ?
O1_3 C1_3 1.342(3) . ?
C1_3 C3_3 1.554(4) . ?
C1_3 C4_3 1.556(4) . ?
C1_3 C2_3 1.568(3) . ?
C2_3 F1_3 1.320(3) . ?
C2_3 F3_3 1.329(3) . ?
C2_3 F2_3 1.343(3) . ?
C3_3 F5_3 1.322(4) . ?
C3_3 F4_3 1.332(3) . ?
C3_3 F6_3 1.349(3) . ?
C4_3 F9_3 1.325(4) . ?
C4_3 F7_3 1.329(4) . ?
C4_3 F8_3 1.345(3) . ?
O1_4 C1_4 1.350(3) . ?
C1_4 C3_4 1.552(4) . ?
C1_4 C2_4 1.555(3) . ?
C1_4 C4_4 1.561(4) . ?
C2_4 F3_4 1.332(4) . ?
C2_4 F1_4 1.332(4) . ?
C2_4 F2_4 1.337(3) . ?
C3_4 F5_4 1.326(3) . ?
C3_4 F4_4 1.335(3) . ?
C3_4 F6_4 1.340(3) . ?
C4_4 F7_4 1.327(3) . ?
C4_4 F9_4 1.332(3) . ?
C4_4 F8_4 1.336(3) . ?
O1_5 C1_5 1.345(15) . ?
C1_5 C4_5 1.556(13) . ?
C1_5 C2_5 1.556(13) . ?
C1_5 C3_5 1.560(13) . ?
C2_5 F1_5 1.330(13) . ?
C2_5 F3_5 1.334(14) . ?
C2_5 F2_5 1.336(14) . ?
C3_5 F4_5 1.327(14) . ?
C3_5 F6_5 1.330(14) . ?
C3_5 F5_5 1.330(13) . ?
C4_5 F9_5 1.329(14) . ?
C4_5 F8_5 1.333(14) . ?
C4_5 F7_5 1.336(14) . ?

loop_
_geom_torsion_atom_site_label_1
_geom_torsion_atom_site_label_2
_geom_torsion_atom_site_label_3
_geom_torsion_atom_site_label_4
_geom_torsion
_geom_torsion_site_symmetry_1
_geom_torsion_site_symmetry_2
_geom_torsion_site_symmetry_3
_geom_torsion_site_symmetry_4
_geom_torsion_publ_flag
C2 P1 C1 P2 -171.28(14) . . . . ?
C8 P1 C1 P2 -54.05(18) . . . . ?
C14 P1 C1 P2 72.32(18) . . . . ?
C2 P1 C1 In1 1.75(12) . . . . ?
C8 P1 C1 In1 118.98(11) . . . . ?
C14 P1 C1 In1 -114.65(11) . . . . ?
C32 P2 C1 P1 35.24(19) . . . . ?
C20 P2 C1 P1 154.81(14) . . . . ?
C26 P2 C1 P1 -88.01(17) . . . . ?
C32 P2 C1 In1 -137.42(11) . . . . ?
C20 P2 C1 In1 -17.86(14) . . . . ?
C26 P2 C1 In1 99.33(12) . . . . ?
C1 P1 C2 C3 -87.10(18) . . . . ?
C8 P1 C2 C3 150.62(17) . . . . ?
C14 P1 C2 C3 38.63(19) . . . . ?
C1 P1 C2 C7 84.06(18) . . . . ?
C8 P1 C2 C7 -38.22(19) . . . . ?
C14 P1 C2 C7 -150.20(16) . . . . ?
C7 C2 C3 C4 0.8(3) . . . . ?
P1 C2 C3 C4 171.94(17) . . . . ?
C29 C30 C31 C26 0.4(4) . . . . ?
C1 P2 C32 C37 110.15(18) . . . . ?
C20 P2 C32 C37 -10.1(2) . . . . ?
C26 P2 C32 C37 -121.91(18) . . . . ?
C1 P2 C32 C33 -66.87(19) . . . . ?
C20 P2 C32 C33 172.83(16) . . . . ?
C26 P2 C32 C33 61.06(19) . . . . ?
C37 C32 C33 C34 -0.6(3) . . . . ?
P2 C32 C33 C34 176.54(17) . . . . ?
C32 C33 C34 C35 0.2(3) . . . . ?
C33 C34 C35 C36 0.3(4) . . . . ?
C34 C35 C36 C37 -0.4(4) . . . . ?
C35 C36 C37 C32 0.0(3) . . . . ?
C33 C32 C37 C36 0.5(3) . . . . ?
P2 C32 C37 C36 -176.54(17) . . . . ?
C2 C3 C4 C5 -1.1(4) . . . . ?
C3 C4 C5 C6 0.8(4) . . . . ?
C4 C5 C6 C7 -0.2(4) . . . . ?
C5 C6 C7 C2 -0.1(3) . . . . ?
C3 C2 C7 C6 -0.2(3) . . . . ?
P1 C2 C7 C6 -171.38(17) . . . . ?
C1 P1 C8 C13 146.71(18) . . . . ?
C2 P1 C8 C13 -97.55(19) . . . . ?
C14 P1 C8 C13 13.8(2) . . . . ?
C1 P1 C8 C9 -32.8(2) . . . . ?
C2 P1 C8 C9 82.99(18) . . . . ?
C14 P1 C8 C9 -165.63(16) . . . . ?
C13 C8 C9 C10 0.9(3) . . . . ?
P1 C8 C9 C10 -179.61(17) . . . . ?
C8 C9 C10 C11 -0.4(3) . . . . ?
C9 C10 C11 C12 -0.3(4) . . . . ?
C10 C11 C12 C13 0.6(4) . . . . ?
C11 C12 C13 C8 -0.2(4) . . . . ?
C9 C8 C13 C12 -0.6(3) . . . . ?
P1 C8 C13 C12 179.94(17) . . . . ?
C1 P1 C14 C19 -25.3(2) . . . . ?
C2 P1 C14 C19 -141.58(17) . . . . ?
C8 P1 C14 C19 105.31(18) . . . . ?
C1 P1 C14 C15 155.70(17) . . . . ?
C2 P1 C14 C15 39.38(19) . . . . ?
C8 P1 C14 C15 -73.72(19) . . . . ?
C19 C14 C15 C16 0.9(3) . . . . ?
P1 C14 C15 C16 179.94(18) . . . . ?
C14 C15 C16 C17 -0.3(4) . . . . ?
C15 C16 C17 C18 -0.5(4) . . . . ?
C16 C17 C18 C19 0.6(4) . . . . ?
C15 C14 C19 C18 -0.7(3) . . . . ?
P1 C14 C19 C18 -179.79(18) . . . . ?
C17 C18 C19 C14 0.0(4) . . . . ?
C1 P2 C20 C21 -47.8(2) . . . . ?
C32 P2 C20 C21 77.80(19) . . . . ?
C26 P2 C20 C21 -170.63(17) . . . . ?
C1 P2 C20 C25 133.43(18) . . . . ?
C32 P2 C20 C25 -100.99(19) . . . . ?
C26 P2 C20 C25 10.6(2) . . . . ?
C25 C20 C21 C22 -0.6(3) . . . . ?
P2 C20 C21 C22 -179.42(18) . . . . ?
C20 C21 C22 C23 -0.4(4) . . . . ?
C21 C22 C23 C24 0.8(4) . . . . ?
C22 C23 C24 C25 -0.2(4) . . . . ?
C23 C24 C25 C20 -0.9(4) . . . . ?
C21 C20 C25 C24 1.3(3) . . . . ?
P2 C20 C25 C24 -179.93(18) . . . . ?
C30 C31 C26 C27 1.2(3) . . . . ?
C30 C31 C26 P2 -177.78(19) . . . . ?
C1 P2 C26 C31 148.30(18) . . . . ?
C32 P2 C26 C31 19.3(2) . . . . ?
C20 P2 C26 C31 -93.18(19) . . . . ?
C1 P2 C26 C27 -30.7(2) . . . . ?
C32 P2 C26 C27 -159.74(18) . . . . ?
C20 P2 C26 C27 87.79(19) . . . . ?
C31 C26 C27 C28 -1.3(3) . . . . ?
P2 C26 C27 C28 177.74(19) . . . . ?
C26 C27 C28 C29 -0.2(4) . . . . ?
C31 C30 C29 C28 -1.9(4) . . . . ?
C27 C28 C29 C30 1.8(4) . . . . ?
O1_4 Al4 O1_1 C1_1 50.9(3) . . . . ?
O1_2 Al4 O1_1 C1_1 172.3(2) . . . . ?
O1_3 Al4 O1_1 C1_1 -70.5(3) . . . . ?
Al4 O1_1 C1_1 C3_1 47.5(3) . . . . ?
Al4 O1_1 C1_1 C4_1 167.3(2) . . . . ?
Al4 O1_1 C1_1 C2_1 -73.9(3) . . . . ?
O1_1 C1_1 C2_1 F1_1 -43.1(3) . . . . ?
C3_1 C1_1 C2_1 F1_1 -165.61(19) . . . . ?
C4_1 C1_1 C2_1 F1_1 74.7(2) . . . . ?
O1_1 C1_1 C2_1 F3_1 76.0(2) . . . . ?
C3_1 C1_1 C2_1 F3_1 -46.5(2) . . . . ?
C4_1 C1_1 C2_1 F3_1 -166.20(18) . . . . ?
O1_1 C1_1 C2_1 F2_1 -164.07(19) . . . . ?
C3_1 C1_1 C2_1 F2_1 73.4(2) . . . . ?
C4_1 C1_1 C2_1 F2_1 -46.3(2) . . . . ?
O1_1 C1_1 C3_1 F5_1 -46.4(3) . . . . ?
C4_1 C1_1 C3_1 F5_1 -164.63(19) . . . . ?
C2_1 C1_1 C3_1 F5_1 76.2(2) . . . . ?
O1_1 C1_1 C3_1 F4_1 73.0(2) . . . . ?
C4_1 C1_1 C3_1 F4_1 -45.2(2) . . . . ?
C2_1 C1_1 C3_1 F4_1 -164.38(19) . . . . ?
O1_1 C1_1 C3_1 F6_1 -167.1(2) . . . . ?
C4_1 C1_1 C3_1 F6_1 74.7(3) . . . . ?
C2_1 C1_1 C3_1 F6_1 -44.5(3) . . . . ?
O1_1 C1_1 C4_1 F7_1 -46.1(2) . . . . ?
C3_1 C1_1 C4_1 F7_1 74.5(2) . . . . ?
C2_1 C1_1 C4_1 F7_1 -166.33(19) . . . . ?
O1_1 C1_1 C4_1 F9_1 73.2(2) . . . . ?
C3_1 C1_1 C4_1 F9_1 -166.23(18) . . . . ?
C2_1 C1_1 C4_1 F9_1 -47.1(2) . . . . ?
O1_1 C1_1 C4_1 F8_1 -166.76(19) . . . . ?
C3_1 C1_1 C4_1 F8_1 -46.2(3) . . . . ?
C2_1 C1_1 C4_1 F8_1 73.0(2) . . . . ?
O1_4 Al4 O1_2 C1_2 74.9(3) . . . . ?
O1_3 Al4 O1_2 C1_2 -164.1(2) . . . . ?
O1_1 Al4 O1_2 C1_2 -42.9(3) . . . . ?
Al4 O1_2 C1_2 C2_2 -160.8(2) . . . . ?
Al4 O1_2 C1_2 C4_2 80.0(3) . . . . ?
Al4 O1_2 C1_2 C3_2 -41.2(3) . . . . ?
O1_2 C1_2 C2_2 F3_2 44.4(2) . . . . ?
C4_2 C1_2 C2_2 F3_2 164.08(18) . . . . ?
C3_2 C1_2 C2_2 F3_2 -76.8(2) . . . . ?
O1_2 C1_2 C2_2 F2_2 165.10(19) . . . . ?
C4_2 C1_2 C2_2 F2_2 -75.2(2) . . . . ?
C3_2 C1_2 C2_2 F2_2 43.9(3) . . . . ?
O1_2 C1_2 C2_2 F1_2 -74.6(2) . . . . ?
C4_2 C1_2 C2_2 F1_2 45.0(2) . . . . ?
C3_2 C1_2 C2_2 F1_2 164.17(18) . . . . ?
O1_2 C1_2 C3_2 F4_2 42.7(2) . . . . ?
C2_2 C1_2 C3_2 F4_2 161.48(19) . . . . ?
C4_2 C1_2 C3_2 F4_2 -79.2(2) . . . . ?
O1_2 C1_2 C3_2 F5_2 -76.6(2) . . . . ?
C2_2 C1_2 C3_2 F5_2 42.1(2) . . . . ?
C4_2 C1_2 C3_2 F5_2 161.50(18) . . . . ?
O1_2 C1_2 C3_2 F6_2 163.09(18) . . . . ?
C2_2 C1_2 C3_2 F6_2 -78.1(2) . . . . ?
C4_2 C1_2 C3_2 F6_2 41.2(2) . . . . ?
O1_2 C1_2 C4_2 F9_2 41.8(2) . . . . ?
C2_2 C1_2 C4_2 F9_2 -76.4(2) . . . . ?
C3_2 C1_2 C4_2 F9_2 164.49(18) . . . . ?
O1_2 C1_2 C4_2 F7_2 -77.1(2) . . . . ?
C2_2 C1_2 C4_2 F7_2 164.73(17) . . . . ?
C3_2 C1_2 C4_2 F7_2 45.6(2) . . . . ?
O1_2 C1_2 C4_2 F8_2 162.52(17) . . . . ?
C2_2 C1_2 C4_2 F8_2 44.4(2) . . . . ?
C3_2 C1_2 C4_2 F8_2 -74.8(2) . . . . ?
O1_4 Al4 O1_3 C1_3 149.9(3) . . . . ?
O1_2 Al4 O1_3 C1_3 27.1(3) . . . . ?
O1_1 Al4 O1_3 C1_3 -90.2(3) . . . . ?
Al4 O1_3 C1_3 C3_3 71.7(3) . . . . ?
Al4 O1_3 C1_3 C4_3 -168.3(2) . . . . ?
Al4 O1_3 C1_3 C2_3 -49.1(4) . . . . ?
O1_3 C1_3 C2_3 F1_3 -38.7(3) . . . . ?
C3_3 C1_3 C2_3 F1_3 -161.0(2) . . . . ?
C4_3 C1_3 C2_3 F1_3 79.7(3) . . . . ?
O1_3 C1_3 C2_3 F3_3 81.4(3) . . . . ?
C3_3 C1_3 C2_3 F3_3 -41.0(3) . . . . ?
C4_3 C1_3 C2_3 F3_3 -160.3(2) . . . . ?
O1_3 C1_3 C2_3 F2_3 -159.1(2) . . . . ?
C3_3 C1_3 C2_3 F2_3 78.5(3) . . . . ?
C4_3 C1_3 C2_3 F2_3 -40.8(3) . . . . ?
O1_3 C1_3 C3_3 F5_3 -42.9(3) . . . . ?
C4_3 C1_3 C3_3 F5_3 -161.6(2) . . . . ?
C2_3 C1_3 C3_3 F5_3 79.7(3) . . . . ?
O1_3 C1_3 C3_3 F4_3 76.5(3) . . . . ?
C4_3 C1_3 C3_3 F4_3 -42.2(3) . . . . ?
C2_3 C1_3 C3_3 F4_3 -160.9(2) . . . . ?
O1_3 C1_3 C3_3 F6_3 -163.5(2) . . . . ?
C4_3 C1_3 C3_3 F6_3 77.8(3) . . . . ?
C2_3 C1_3 C3_3 F6_3 -40.9(3) . . . . ?
O1_3 C1_3 C4_3 F9_3 75.3(3) . . . . ?
C3_3 C1_3 C4_3 F9_3 -163.8(2) . . . . ?
C2_3 C1_3 C4_3 F9_3 -45.5(3) . . . . ?
O1_3 C1_3 C4_3 F7_3 -44.3(3) . . . . ?
C3_3 C1_3 C4_3 F7_3 76.6(3) . . . . ?
C2_3 C1_3 C4_3 F7_3 -165.1(3) . . . . ?
O1_3 C1_3 C4_3 F8_3 -164.1(2) . . . . ?
C3_3 C1_3 C4_3 F8_3 -43.3(3) . . . . ?
C2_3 C1_3 C4_3 F8_3 75.1(3) . . . . ?
O1_2 Al4 O1_4 C1_4 82.0(4) . . . . ?
O1_3 Al4 O1_4 C1_4 -37.2(4) . . . . ?
O1_1 Al4 O1_4 C1_4 -160.4(4) . . . . ?
Al4 O1_4 C1_4 C3_4 95.8(4) . . . . ?
Al4 O1_4 C1_4 C2_4 -25.5(5) . . . . ?
Al4 O1_4 C1_4 C4_4 -145.6(3) . . . . ?
O1_4 C1_4 C2_4 F3_4 77.8(3) . . . . ?
C3_4 C1_4 C2_4 F3_4 -43.2(3) . . . . ?
C4_4 C1_4 C2_4 F3_4 -163.0(2) . . . . ?
O1_4 C1_4 C2_4 F1_4 -41.0(3) . . . . ?
C3_4 C1_4 C2_4 F1_4 -162.0(2) . . . . ?
C4_4 C1_4 C2_4 F1_4 78.2(3) . . . . ?
O1_4 C1_4 C2_4 F2_4 -161.7(3) . . . . ?
C3_4 C1_4 C2_4 F2_4 77.3(3) . . . . ?
C4_4 C1_4 C2_4 F2_4 -42.6(3) . . . . ?
O1_4 C1_4 C3_4 F5_4 -48.3(3) . . . . ?
C2_4 C1_4 C3_4 F5_4 74.7(3) . . . . ?
C4_4 C1_4 C3_4 F5_4 -165.7(2) . . . . ?
O1_4 C1_4 C3_4 F4_4 70.5(3) . . . . ?
C2_4 C1_4 C3_4 F4_4 -166.5(2) . . . . ?
C4_4 C1_4 C3_4 F4_4 -46.9(3) . . . . ?
O1_4 C1_4 C3_4 F6_4 -169.6(2) . . . . ?
C2_4 C1_4 C3_4 F6_4 -46.6(3) . . . . ?
C4_4 C1_4 C3_4 F6_4 73.0(3) . . . . ?
O1_4 C1_4 C4_4 F7_4 -43.4(3) . . . . ?
C3_4 C1_4 C4_4 F7_4 74.8(3) . . . . ?
C2_4 C1_4 C4_4 F7_4 -165.5(2) . . . . ?
O1_4 C1_4 C4_4 F9_4 75.2(3) . . . . ?
C3_4 C1_4 C4_4 F9_4 -166.6(2) . . . . ?
C2_4 C1_4 C4_4 F9_4 -46.8(3) . . . . ?
O1_4 C1_4 C4_4 F8_4 -164.2(2) . . . . ?
C3_4 C1_4 C4_4 F8_4 -46.0(3) . . . . ?
C2_4 C1_4 C4_4 F8_4 73.7(3) . . . . ?
Al4 O1_5 C1_5 C4_5 -32(9) . . . . ?
Al4 O1_5 C1_5 C2_5 90(8) . . . . ?
Al4 O1_5 C1_5 C3_5 -151(8) . . . . ?
O1_5 C1_5 C2_5 F1_5 -75(3) . . . . ?
C4_5 C1_5 C2_5 F1_5 48(3) . . . . ?
C3_5 C1_5 C2_5 F1_5 166(3) . . . . ?
O1_5 C1_5 C2_5 F3_5 47(3) . . . . ?
C4_5 C1_5 C2_5 F3_5 169(3) . . . . ?
C3_5 C1_5 C2_5 F3_5 -73(3) . . . . ?
O1_5 C1_5 C2_5 F2_5 165(3) . . . . ?
C4_5 C1_5 C2_5 F2_5 -72(3) . . . . ?
C3_5 C1_5 C2_5 F2_5 46(3) . . . . ?
O1_5 C1_5 C3_5 F4_5 46(3) . . . . ?
C4_5 C1_5 C3_5 F4_5 -74(3) . . . . ?
C2_5 C1_5 C3_5 F4_5 165(3) . . . . ?
O1_5 C1_5 C3_5 F6_5 165(3) . . . . ?
C4_5 C1_5 C3_5 F6_5 45(3) . . . . ?
C2_5 C1_5 C3_5 F6_5 -75(3) . . . . ?
O1_5 C1_5 C3_5 F5_5 -75(3) . . . . ?
C4_5 C1_5 C3_5 F5_5 165(3) . . . . ?
C2_5 C1_5 C3_5 F5_5 45(3) . . . . ?
O1_5 C1_5 C4_5 F9_5 42(3) . . . . ?
C2_5 C1_5 C4_5 F9_5 -80(3) . . . . ?
C3_5 C1_5 C4_5 F9_5 162(3) . . . . ?
O1_5 C1_5 C4_5 F8_5 162(3) . . . . ?
C2_5 C1_5 C4_5 F8_5 40(3) . . . . ?
C3_5 C1_5 C4_5 F8_5 -79(3) . . . . ?
O1_5 C1_5 C4_5 F7_5 -78(3) . . . . ?
C2_5 C1_5 C4_5 F7_5 161(3) . . . . ?
C3_5 C1_5 C4_5 F7_5 42(3) . . . . ?
